data_4100291
loop_
_publ_author_name
'Daniel, Charles'
'Hartl, Hans'

_publ_section_title
;
 Neutral and Cationic V^IV^/V^V^ Mixed-Valence Alkoxo-polyoxovanadium Clusters
 [V~6~O~7~(OR)~12~]^n+^(R = --CH~3~, --C~2~H~5~): Structural, Cyclovoltammetric
 and IR-Spectroscopic Investigations on Mixed Valency in a Hexanuclear Core
;
_journal_coden_ASTM JACSAT
_journal_issue 40
_journal_name_full 'Journal of the American Chemical Society'
_journal_page_first 13978
_journal_page_last 13987
_journal_paper_doi 10.1021/ja052902b
_journal_volume 127
_journal_year 2005
_chemical_formula_sum 'C12 H36 O19 V6'
_chemical_formula_weight 790.05
_space_group_IT_number 33
_symmetry_cell_setting orthorhombic
_symmetry_space_group_name_Hall 'P 2c -2n'
_symmetry_space_group_name_H-M 'P n a 21'
_cell_angle_alpha 90.00
_cell_angle_beta 90.00
_cell_angle_gamma 90.00
_cell_formula_units_Z 4
_cell_length_a 20.8343(12)
_cell_length_b 10.0830(6)
_cell_length_c 13.5064(8)
_cell_measurement_temperature 173(2)
_cell_volume 2837.3(3)
_diffrn_ambient_temperature 173(2)
_exptl_crystal_density_diffrn 1.850
_cod_depositor_comments
;
 Updated bibliographic information.

 Antanas Vaitkus,
 2019-10-09
;
_cod_database_code 4100291

loop_
_symmetry_equiv_pos_as_xyz
'x, y, z'
'-x, -y, z+1/2'
'x+1/2, -y+1/2, z'
'-x+1/2, y+1/2, z+1/2'

loop_
_atom_site_label
_atom_site_type_symbol
_atom_site_fract_x
_atom_site_fract_y
_atom_site_fract_z
_atom_site_U_iso_or_equiv
_atom_site_adp_type
_atom_site_occupancy
_atom_site_symmetry_multiplicity
_atom_site_calc_flag
_atom_site_refinement_flags
_atom_site_disorder_assembly
_atom_site_disorder_group
V1 V 0.399170(19) 0.98550(3) 0.26777(3) 0.02344(8) Uani 1 1 d . . .
V2 V 0.41681(2) 1.24498(4) 0.12812(3) 0.02555(9) Uani 1 1 d . . .
V3 V 0.276633(18) 1.17305(4) 0.21923(3) 0.02624(9) Uani 1 1 d . . .
V4 V 0.33745(2) 1.16785(4) 0.44175(3) 0.02925(10) Uani 1 1 d . . .
V5 V 0.47766(2) 1.23901(4) 0.35138(3) 0.02686(9) Uani 1 1 d . . .
V6 V 0.35598(2) 1.42352(4) 0.30259(3) 0.02826(9) Uani 1 1 d . . .
O1 O 0.41531(9) 0.83260(16) 0.25604(14) 0.0361(4) Uani 1 1 d . . .
O2 O 0.44547(10) 1.2682(2) 0.01982(15) 0.0432(5) Uani 1 1 d . . .
O3 O 0.20725(9) 1.1506(2) 0.17286(16) 0.0419(5) Uani 1 1 d . . .
O4 O 0.30875(12) 1.1405(2) 0.54940(16) 0.0517(6) Uani 1 1 d . . .
O5 O 0.54726(10) 1.2618(2) 0.39822(18) 0.0448(5) Uani 1 1 d . . .
O6 O 0.34057(10) 1.57602(18) 0.31590(16) 0.0425(5) Uani 1 1 d . . .
O12 O 0.42529(8) 1.04658(17) 0.14059(12) 0.0291(4) Uani 1 1 d . . .
O13 O 0.31198(8) 0.98615(15) 0.22031(13) 0.0295(4) Uani 1 1 d . . .
O14 O 0.36600(8) 0.98509(16) 0.40041(13) 0.0284(4) Uani 1 1 d . . .
O15 O 0.47981(8) 1.04374(17) 0.32154(13) 0.0282(4) Uani 1 1 d . . .
O23 O 0.32552(8) 1.21022(17) 0.09527(12) 0.0288(3) Uani 1 1 d . . .
O25 O 0.49611(8) 1.26512(18) 0.20799(14) 0.0324(4) Uani 1 1 d . . .
O26 O 0.39144(9) 1.42917(16) 0.17069(14) 0.0317(4) Uani 1 1 d . . .
O34 O 0.25868(8) 1.14426(19) 0.36165(15) 0.0349(4) Uani 1 1 d . . .
O36 O 0.27535(8) 1.37061(17) 0.24503(14) 0.0317(4) Uani 1 1 d . . .
O45 O 0.42873(9) 1.20059(17) 0.47422(13) 0.0335(4) Uani 1 1 d . . .
O46 O 0.32552(10) 1.36426(19) 0.42829(14) 0.0362(4) Uani 1 1 d . . .
O56 O 0.44187(9) 1.42465(16) 0.35388(15) 0.0359(4) Uani 1 1 d . . .
O123 O 0.37681(7) 1.20916(15) 0.28494(12) 0.0198(3) Uani 1 1 d . . .
C36 C 0.21959(17) 1.4499(4) 0.2476(4) 0.0747(13) Uani 1 1 d . . .
H36A H 0.2124 1.4804 0.3140 0.112 Uiso 1 1 calc R . .
H36B H 0.1834 1.3985 0.2260 0.112 Uiso 1 1 calc R . .
H36C H 0.2250 1.5248 0.2045 0.112 Uiso 1 1 calc R . .
C12 C 0.41426(16) 0.9672(3) 0.0540(2) 0.0454(7) Uani 1 1 d . . .
H12A H 0.4203 0.8753 0.0701 0.068 Uiso 1 1 calc R . .
H12B H 0.4440 0.9924 0.0030 0.068 Uiso 1 1 calc R . .
H12C H 0.3712 0.9808 0.0310 0.068 Uiso 1 1 calc R . .
C13 C 0.27042(14) 0.8799(3) 0.2509(3) 0.0446(7) Uani 1 1 d . . .
H13A H 0.2898 0.7964 0.2345 0.067 Uiso 1 1 calc R . .
H13B H 0.2299 0.8877 0.2176 0.067 Uiso 1 1 calc R . .
H13C H 0.2638 0.8847 0.3212 0.067 Uiso 1 1 calc R . .
C14 C 0.39228(14) 0.8957(3) 0.4733(2) 0.0408(6) Uani 1 1 d . . .
H14A H 0.3893 0.8062 0.4495 0.061 Uiso 1 1 calc R . .
H14B H 0.3686 0.9039 0.5340 0.061 Uiso 1 1 calc R . .
H14C H 0.4365 0.9175 0.4850 0.061 Uiso 1 1 calc R . .
C15 C 0.53805(13) 0.9858(3) 0.2832(2) 0.0428(7) Uani 1 1 d . . .
H15A H 0.5371 0.8915 0.2930 0.064 Uiso 1 1 calc R . .
H15B H 0.5743 1.0226 0.3173 0.064 Uiso 1 1 calc R . .
H15C H 0.5415 1.0047 0.2137 0.064 Uiso 1 1 calc R . .
C23 C 0.29540(16) 1.2766(3) 0.0152(2) 0.0494(8) Uani 1 1 d . . .
H23A H 0.2908 1.3690 0.0309 0.074 Uiso 1 1 calc R . .
H23B H 0.2538 1.2386 0.0037 0.074 Uiso 1 1 calc R . .
H23C H 0.3212 1.2673 -0.0433 0.074 Uiso 1 1 calc R . .
C25 C 0.54974(15) 1.3374(4) 0.1735(3) 0.0609(10) Uani 1 1 d . . .
H25A H 0.5530 1.3282 0.1029 0.091 Uiso 1 1 calc R . .
H25B H 0.5880 1.3038 0.2040 0.091 Uiso 1 1 calc R . .
H25C H 0.5446 1.4294 0.1901 0.091 Uiso 1 1 calc R . .
C26 C 0.3939(3) 1.5420(3) 0.1134(3) 0.0947(19) Uani 1 1 d . . .
H26A H 0.3512 1.5754 0.1035 0.142 Uiso 1 1 calc R . .
H26B H 0.4129 1.5214 0.0505 0.142 Uiso 1 1 calc R . .
H26C H 0.4194 1.6080 0.1464 0.142 Uiso 1 1 calc R . .
C34 C 0.19681(16) 1.1692(5) 0.4013(3) 0.0699(12) Uani 1 1 d . . .
H34A H 0.1998 1.1783 0.4719 0.105 Uiso 1 1 calc R . .
H34B H 0.1688 1.0967 0.3855 0.105 Uiso 1 1 calc R . .
H34C H 0.1800 1.2496 0.3734 0.105 Uiso 1 1 calc R . .
C45 C 0.44279(19) 1.2735(3) 0.5635(2) 0.0552(9) Uani 1 1 d . . .
H45A H 0.4396 1.3669 0.5505 0.083 Uiso 1 1 calc R . .
H45B H 0.4855 1.2527 0.5853 0.083 Uiso 1 1 calc R . .
H45C H 0.4126 1.2494 0.6141 0.083 Uiso 1 1 calc R . .
C46 C 0.3025(3) 1.4518(4) 0.5041(3) 0.0868(16) Uani 1 1 d . . .
H46A H 0.3212 1.5380 0.4953 0.130 Uiso 1 1 calc R . .
H46B H 0.3143 1.4175 0.5679 0.130 Uiso 1 1 calc R . .
H46C H 0.2566 1.4584 0.4999 0.130 Uiso 1 1 calc R . .
C56 C 0.47895(17) 1.5391(3) 0.3692(3) 0.0607(10) Uani 1 1 d . . .
H56A H 0.4907 1.5765 0.3064 0.091 Uiso 1 1 calc R . .
H56B H 0.5170 1.5163 0.4055 0.091 Uiso 1 1 calc R . .
H56C H 0.4545 1.6027 0.4063 0.091 Uiso 1 1 calc R . .

loop_
_atom_site_aniso_label
_atom_site_aniso_U_11
_atom_site_aniso_U_22
_atom_site_aniso_U_33
_atom_site_aniso_U_23
_atom_site_aniso_U_13
_atom_site_aniso_U_12
V1 0.02799(18) 0.01554(16) 0.02679(18) 0.00049(15) 0.00244(15) 0.00101(13)
V2 0.02736(19) 0.02510(19) 0.02420(19) 0.00637(15) 0.00300(16) -0.00093(15)
V3 0.02161(17) 0.0245(2) 0.0326(2) -0.00019(16) -0.00155(16) -0.00011(14)
V4 0.0396(2) 0.0262(2) 0.02193(19) 0.00288(15) 0.00759(17) 0.00515(17)
V5 0.0278(2) 0.02113(19) 0.0316(2) 0.00313(15) -0.00827(16) -0.00146(14)
V6 0.0360(2) 0.01620(16) 0.0326(2) 0.00061(15) -0.00525(17) 0.00348(15)
O1 0.0455(10) 0.0191(8) 0.0437(11) 0.0001(7) -0.0003(9) 0.0039(7)
O2 0.0460(11) 0.0515(13) 0.0321(10) 0.0144(9) 0.0087(9) -0.0013(9)
O3 0.0268(9) 0.0448(11) 0.0543(13) -0.0043(9) -0.0077(9) -0.0021(8)
O4 0.0730(15) 0.0509(13) 0.0313(10) 0.0052(9) 0.0188(10) 0.0119(11)
O5 0.0370(11) 0.0419(11) 0.0554(13) 0.0101(9) -0.0212(10) -0.0088(8)
O6 0.0590(12) 0.0213(8) 0.0472(12) -0.0008(8) -0.0073(10) 0.0072(8)
O12 0.0330(9) 0.0283(9) 0.0261(8) -0.0042(7) 0.0034(7) 0.0043(7)
O13 0.0315(8) 0.0200(8) 0.0370(10) -0.0011(7) -0.0005(7) -0.0062(6)
O14 0.0369(9) 0.0199(8) 0.0285(8) 0.0075(6) 0.0038(7) 0.0012(6)
O15 0.0280(8) 0.0246(8) 0.0320(9) 0.0042(7) -0.0011(7) 0.0048(6)
O23 0.0322(9) 0.0309(9) 0.0233(8) 0.0019(7) -0.0058(7) 0.0039(7)
O25 0.0241(8) 0.0333(9) 0.0399(10) 0.0124(8) 0.0013(7) -0.0073(7)
O26 0.0398(10) 0.0210(8) 0.0344(9) 0.0080(7) 0.0019(8) -0.0009(7)
O34 0.0269(8) 0.0366(10) 0.0411(10) 0.0033(8) 0.0118(8) 0.0024(7)
O36 0.0290(8) 0.0261(8) 0.0400(10) -0.0022(7) -0.0021(7) 0.0098(7)
O45 0.0500(11) 0.0268(9) 0.0238(8) -0.0028(7) -0.0090(8) 0.0035(8)
O46 0.0543(12) 0.0287(9) 0.0257(9) -0.0056(7) 0.0046(8) 0.0134(8)
O56 0.0442(11) 0.0185(8) 0.0450(10) -0.0002(8) -0.0161(9) -0.0033(7)
O123 0.0233(6) 0.0148(6) 0.0213(7) 0.0016(5) 0.0014(5) 0.0013(5)
C36 0.053(2) 0.0424(18) 0.129(4) -0.004(2) -0.029(2) 0.0241(15)
C12 0.0589(19) 0.0448(16) 0.0325(14) -0.0152(12) 0.0063(12) 0.0003(13)
C13 0.0397(14) 0.0318(14) 0.0622(19) 0.0058(13) -0.0045(13) -0.0146(11)
C14 0.0539(16) 0.0310(13) 0.0374(14) 0.0153(11) 0.0037(12) 0.0079(12)
C15 0.0330(13) 0.0432(15) 0.0520(17) 0.0006(13) 0.0019(12) 0.0128(11)
C23 0.0512(17) 0.0550(19) 0.0421(16) 0.0179(14) -0.0183(14) -0.0077(14)
C25 0.0403(16) 0.090(3) 0.0518(19) 0.0036(19) 0.0079(14) -0.0307(17)
C26 0.209(6) 0.0240(16) 0.051(2) 0.0132(15) 0.026(3) -0.003(2)
C34 0.0370(16) 0.108(3) 0.065(2) 0.014(2) 0.0246(16) 0.0159(18)
C45 0.081(3) 0.0510(19) 0.0331(15) -0.0103(13) -0.0184(16) 0.0095(17)
C46 0.155(5) 0.055(2) 0.050(2) -0.0065(18) 0.035(3) 0.041(3)
C56 0.061(2) 0.0212(13) 0.100(3) -0.0065(16) -0.028(2) -0.0099(13)

loop_
_geom_bond_atom_site_label_1
_geom_bond_atom_site_label_2
_geom_bond_distance
_geom_bond_site_symmetry_2
_geom_bond_publ_flag
V1 O1 1.5858(17) . ?
V1 O12 1.9042(18) . ?
V1 O14 1.9201(17) . ?
V1 O15 1.9222(17) . ?
V1 O13 1.9264(17) . ?
V1 O123 2.3144(15) . ?
V2 O2 1.597(2) . ?
V2 O25 1.9836(18) . ?
V2 O23 1.9842(18) . ?
V2 O26 2.0147(18) . ?
V2 O12 2.0152(18) . ?
V2 O123 2.3046(16) . ?
V3 O3 1.5916(19) . ?
V3 O34 1.9810(19) . ?
V3 O23 1.9953(18) . ?
V3 O36 2.0224(18) . ?
V3 O13 2.0234(17) . ?
V3 O123 2.2970(16) . ?
V4 O4 1.596(2) . ?
V4 O45 1.979(2) . ?
V4 O34 1.980(2) . ?
V4 O46 2.0043(19) . ?
V4 O14 2.0153(17) . ?
V4 O123 2.3090(16) . ?
V5 O5 1.5987(19) . ?
V5 O45 1.985(2) . ?
V5 O25 1.9919(19) . ?
V5 O15 2.0102(17) . ?
V5 O56 2.0151(18) . ?
V5 O123 2.3043(16) . ?
V6 O6 1.5811(19) . ?
V6 O46 1.908(2) . ?
V6 O56 1.9189(18) . ?
V6 O36 1.9263(18) . ?
V6 O26 1.9296(19) . ?
V6 O123 2.2175(16) . ?
O12 C12 1.436(3) . ?
O13 C13 1.438(3) . ?
O14 C14 1.443(3) . ?
O15 C15 1.443(3) . ?
O23 C23 1.419(3) . ?
O25 C25 1.413(3) . ?
O26 C26 1.377(4) . ?
O34 C34 1.418(3) . ?
O36 C36 1.411(3) . ?
O45 C45 1.442(3) . ?
O46 C46 1.434(4) . ?
O56 C56 1.404(3) . ?
